data_1549689
loop_
_publ_author_name
'Umetani, Masataka'
'Tanaka, Takayuki'
'Osuka, Atsuhiro'

_publ_section_title
;
 Conjugated double helices via self-dimerization of
 \a,\a&#x2019;-Dianilinotripyrrins
;
_journal_name_full 'Chemical Science'
_journal_paper_doi 10.1039/C8SC02739K
_journal_year 2018
_chemical_formula_moiety 'C40 H33 N5'
_chemical_formula_sum 'C40 H33 N5'
_chemical_formula_weight 583.71
_chemical_name_common 1,14-bis(N-methylanilino)-5,10-diphenyltripyrrin
_chemical_name_systematic 1,14-bis(N-methylanilino)-5,10-diphenyltripyrrin
_space_group_crystal_system monoclinic
_space_group_IT_number 14
_space_group_name_Hall '-P 2yn'
_space_group_name_H-M_alt 'P 1 21/n 1'
_symmetry_space_group_name_Hall '-P 2yn'
_symmetry_space_group_name_H-M 'P 1 21/n 1'
_atom_sites_solution_hydrogens geom
_audit_creation_method SHELXL-2014/7
_audit_update_record
;
2018-06-18 deposited with the CCDC.
2018-07-17 downloaded from the CCDC.
;
_cell_angle_alpha 90
_cell_angle_beta 94.978(5)
_cell_angle_gamma 90
_cell_formula_units_Z 4
_cell_length_a 10.1411(5)
_cell_length_b 25.4006(11)
_cell_length_c 12.1107(6)
_cell_measurement_reflns_used 2508
_cell_measurement_temperature 93(2)
_cell_measurement_theta_max 72.2910
_cell_measurement_theta_min 3.5040
_cell_volume 3107.8(3)
_computing_structure_refinement 'SHELXL-2014/7 (Sheldrick, 2014)'
_diffrn_ambient_temperature 93(2)
_diffrn_detector_area_resol_mean 5.8140
_diffrn_measured_fraction_theta_full 0.996
_diffrn_measured_fraction_theta_max 0.983
_diffrn_measurement_device_type 'Rigaku XtaLAB P200'
_diffrn_measurement_method \w
_diffrn_radiation_type CuK\a
_diffrn_radiation_wavelength 1.54184
_diffrn_reflns_av_R_equivalents 0.0927
_diffrn_reflns_av_unetI/netI 0.0930
_diffrn_reflns_Laue_measured_fraction_full 0.996
_diffrn_reflns_Laue_measured_fraction_max 0.983
_diffrn_reflns_limit_h_max 12
_diffrn_reflns_limit_h_min -12
_diffrn_reflns_limit_k_max 28
_diffrn_reflns_limit_k_min -31
_diffrn_reflns_limit_l_max 14
_diffrn_reflns_limit_l_min -15
_diffrn_reflns_number 21444
_diffrn_reflns_point_group_measured_fraction_full 0.996
_diffrn_reflns_point_group_measured_fraction_max 0.983
_diffrn_reflns_theta_full 67.684
_diffrn_reflns_theta_max 73.171
_diffrn_reflns_theta_min 4.056
_exptl_absorpt_coefficient_mu 0.577
_exptl_absorpt_correction_T_max 1.00000
_exptl_absorpt_correction_T_min 0.84745
_exptl_absorpt_correction_type multi-scan
_exptl_absorpt_process_details 'CrysAlisPro 1.171.38.43 (Rigaku Oxford Diffraction, 2015)'
_exptl_crystal_colour Purple
_exptl_crystal_density_diffrn 1.248
_exptl_crystal_description Prism
_exptl_crystal_F_000 1232
_exptl_crystal_recrystallization_method 'Vapour deposition'
_exptl_crystal_size_max 0.07
_exptl_crystal_size_mid 0.03
_exptl_crystal_size_min 0.01
_refine_diff_density_max 0.210
_refine_diff_density_min -0.224
_refine_diff_density_rms 0.048
_refine_ls_extinction_method none
_refine_ls_goodness_of_fit_ref 1.012
_refine_ls_hydrogen_treatment constr
_refine_ls_matrix_type full
_refine_ls_number_parameters 408
_refine_ls_number_reflns 6130
_refine_ls_number_restraints 0
_refine_ls_restrained_S_all 1.012
_refine_ls_R_factor_all 0.1254
_refine_ls_R_factor_gt 0.0593
_refine_ls_shift/su_max 0.000
_refine_ls_shift/su_mean 0.000
_refine_ls_structure_factor_coef Fsqd
_refine_ls_weighting_details 'w=1/[\s^2^(Fo^2^)+(0.0538P)^2^+0.3588P] where P=(Fo^2^+2Fc^2^)/3'
_refine_ls_weighting_scheme calc
_refine_ls_wR_factor_gt 0.1162
_refine_ls_wR_factor_ref 0.1406
_reflns_Friedel_coverage 0.000
_reflns_number_gt 3487
_reflns_number_total 6130
_reflns_threshold_expression 'I > 2\s(I)'
_cod_data_source_file c8sc02739k2.cif
_cod_data_source_block 170519umetani
_cod_depositor_comments
;
The following automatic conversions were performed:

'_exptl_absorpt_correction_type' value 'Multi-scan' changed to
'multi-scan' according to
/home/data/users/saulius/crontab/automatic-downloads/rss-feeds/RSC/lib/dictionaries/cif_core.dic
dictionary named 'cif_core.dic' version 2.4.2 from 2011-04-26.

Automatic conversion script
Id: cif_fix_values 4973 2017-02-22 13:04:09Z antanas 
;
_cod_database_code 1549689
_shelx_shelxl_version_number 2014/7
_shelx_space_group_comment
;
The symmetry employed for this shelxl refinement is uniquely defined
by the following loop, which should always be used as a source of
symmetry information in preference to the above space-group names.
They are only intended as comments.
;

loop_
_space_group_symop_operation_xyz
'x, y, z'
'-x+1/2, y+1/2, -z+1/2'
'-x, -y, -z'
'x-1/2, -y-1/2, z-1/2'

loop_
_atom_site_label
_atom_site_type_symbol
_atom_site_fract_x
_atom_site_fract_y
_atom_site_fract_z
_atom_site_U_iso_or_equiv
_atom_site_adp_type
_atom_site_occupancy
_atom_site_site_symmetry_order
_atom_site_calc_flag
_atom_site_refinement_flags_posn
_atom_site_refinement_flags_adp
N1 N 0.7373(2) 0.26081(9) 0.1991(2) 0.0403(6) Uani 1 1 d . .
N2 N 0.7848(2) 0.17682(9) 0.27490(18) 0.0340(5) Uani 1 1 d . .
N3 N 0.7568(2) 0.11776(8) 0.46943(17) 0.0286(5) Uani 1 1 d . .
H33 H 0.7767 0.1510 0.4589 0.034 Uiso 1 1 calc R U
N4 N 0.7802(2) 0.21038(8) 0.59402(18) 0.0313(5) Uani 1 1 d . .
N5 N 0.8648(2) 0.29707(9) 0.5943(2) 0.0374(6) Uani 1 1 d . .
C1 C 0.7901(3) 0.21135(11) 0.1924(2) 0.0345(6) Uani 1 1 d . .
C2 C 0.8491(3) 0.18916(11) 0.0973(2) 0.0372(7) Uani 1 1 d . .
H1 H 0.8611 0.2061 0.0290 0.045 Uiso 1 1 calc R U
C3 C 0.8833(3) 0.13941(11) 0.1267(2) 0.0350(7) Uani 1 1 d . .
H2 H 0.9272 0.1148 0.0836 0.042 Uiso 1 1 calc R U
C4 C 0.8401(2) 0.13055(10) 0.2374(2) 0.0299(6) Uani 1 1 d . .
C5 C 0.8406(2) 0.08363(10) 0.2949(2) 0.0291(6) Uani 1 1 d . .
C6 C 0.7832(2) 0.07757(10) 0.3994(2) 0.0282(6) Uani 1 1 d . .
C7 C 0.7359(3) 0.03122(10) 0.4454(2) 0.0310(6) Uani 1 1 d . .
H3 H 0.7411 -0.0032 0.4155 0.037 Uiso 1 1 calc R U
C8 C 0.6803(3) 0.04472(10) 0.5421(2) 0.0331(6) Uani 1 1 d . .
H4 H 0.6391 0.0212 0.5895 0.040 Uiso 1 1 calc R U
C9 C 0.6954(2) 0.09928(10) 0.5581(2) 0.0285(6) Uani 1 1 d . .
C10 C 0.6658(3) 0.13070(10) 0.6510(2) 0.0287(6) Uani 1 1 d . .
C11 C 0.7035(2) 0.18282(10) 0.6651(2) 0.0280(6) Uani 1 1 d . .
C12 C 0.6671(3) 0.21774(11) 0.7535(2) 0.0338(6) Uani 1 1 d . .
H5 H 0.6152 0.2086 0.8122 0.041 Uiso 1 1 calc R U
C13 C 0.7204(3) 0.26493(10) 0.7363(2) 0.0348(7) Uani 1 1 d . .
H6 H 0.7139 0.2959 0.7796 0.042 Uiso 1 1 calc R U
C14 C 0.7906(3) 0.25878(10) 0.6367(2) 0.0316(6) Uani 1 1 d . .
C15 C 0.6565(3) 0.27240(12) 0.2910(3) 0.0504(8) Uani 1 1 d . .
H7 H 0.5650 0.2612 0.2710 0.076 Uiso 1 1 calc R U
H8 H 0.6583 0.3103 0.3059 0.076 Uiso 1 1 calc R U
H9 H 0.6921 0.2534 0.3574 0.076 Uiso 1 1 calc R U
C16 C 0.9437(3) 0.28687(11) 0.5013(2) 0.0404(7) Uani 1 1 d . .
H10 H 0.9291 0.2506 0.4757 0.061 Uiso 1 1 calc R U
H11 H 1.0376 0.2920 0.5251 0.061 Uiso 1 1 calc R U
H12 H 0.9172 0.3112 0.4406 0.061 Uiso 1 1 calc R U
C17 C 0.7445(3) 0.29910(12) 0.1132(2) 0.0408(7) Uani 1 1 d . .
C18 C 0.6344(3) 0.33049(12) 0.0828(3) 0.0487(8) Uani 1 1 d . .
H13 H 0.5549 0.3261 0.1180 0.058 Uiso 1 1 calc R U
C19 C 0.6418(4) 0.36819(13) 0.0008(3) 0.0569(9) Uani 1 1 d . .
H14 H 0.5673 0.3899 -0.0193 0.068 Uiso 1 1 calc R U
C20 C 0.7553(4) 0.37458(13) -0.0518(3) 0.0562(10) Uani 1 1 d . .
H15 H 0.7584 0.4002 -0.1087 0.067 Uiso 1 1 calc R U
C21 C 0.8653(4) 0.34367(13) -0.0218(3) 0.0527(9) Uani 1 1 d . .
H16 H 0.9439 0.3479 -0.0582 0.063 Uiso 1 1 calc R U
C22 C 0.8600(3) 0.30638(12) 0.0620(2) 0.0440(8) Uani 1 1 d . .
H17 H 0.9360 0.2858 0.0841 0.053 Uiso 1 1 calc R U
C23 C 0.8950(2) 0.03485(11) 0.2493(2) 0.0290(6) Uani 1 1 d . .
C24 C 0.8602(3) 0.01752(11) 0.1408(2) 0.0350(7) Uani 1 1 d . .
H18 H 0.8013 0.0379 0.0929 0.042 Uiso 1 1 calc R U
C25 C 0.9108(3) -0.02911(13) 0.1027(3) 0.0439(8) Uani 1 1 d . .
H19 H 0.8880 -0.0397 0.0283 0.053 Uiso 1 1 calc R U
C26 C 0.9932(3) -0.06026(13) 0.1706(3) 0.0476(8) Uani 1 1 d . .
H20 H 1.0255 -0.0926 0.1442 0.057 Uiso 1 1 calc R U
C27 C 1.0284(3) -0.04395(12) 0.2774(3) 0.0464(8) Uani 1 1 d . .
H21 H 1.0860 -0.0651 0.3250 0.056 Uiso 1 1 calc R U
C28 C 0.9808(3) 0.00276(11) 0.3160(2) 0.0358(7) Uani 1 1 d . .
H22 H 1.0070 0.0134 0.3898 0.043 Uiso 1 1 calc R U
C29 C 0.5929(2) 0.10513(10) 0.7379(2) 0.0276(6) Uani 1 1 d . .
C30 C 0.4675(3) 0.08354(10) 0.7122(2) 0.0331(6) Uani 1 1 d . .
H23 H 0.4303 0.0833 0.6374 0.040 Uiso 1 1 calc R U
C31 C 0.3968(3) 0.06249(11) 0.7945(2) 0.0355(7) Uani 1 1 d . .
H24 H 0.3107 0.0486 0.7760 0.043 Uiso 1 1 calc R U
C32 C 0.4505(3) 0.06155(10) 0.9032(2) 0.0345(7) Uani 1 1 d . .
H25 H 0.4016 0.0471 0.9594 0.041 Uiso 1 1 calc R U
C33 C 0.5755(3) 0.08167(11) 0.9298(2) 0.0340(6) Uani 1 1 d . .
H26 H 0.6136 0.0806 1.0043 0.041 Uiso 1 1 calc R U
C34 C 0.6452(3) 0.10344(10) 0.8480(2) 0.0310(6) Uani 1 1 d . .
H27 H 0.7308 0.1176 0.8673 0.037 Uiso 1 1 calc R U
C35 C 0.8601(3) 0.34991(10) 0.6350(2) 0.0295(6) Uani 1 1 d . .
C36 C 0.7411(3) 0.37695(11) 0.6281(2) 0.0345(6) Uani 1 1 d . .
H28 H 0.6622 0.3601 0.5985 0.041 Uiso 1 1 calc R U
C37 C 0.7374(3) 0.42862(11) 0.6642(2) 0.0356(7) Uani 1 1 d . .
H29 H 0.6554 0.4468 0.6612 0.043 Uiso 1 1 calc R U
C38 C 0.8515(3) 0.45364(11) 0.7043(2) 0.0353(7) Uani 1 1 d . .
H30 H 0.8491 0.4896 0.7255 0.042 Uiso 1 1 calc R U
C39 C 0.9701(3) 0.42639(11) 0.7140(2) 0.0381(7) Uani 1 1 d . .
H31 H 1.0486 0.4434 0.7441 0.046 Uiso 1 1 calc R U
C40 C 0.9746(3) 0.37458(11) 0.6801(2) 0.0347(6) Uani 1 1 d . .
H32 H 1.0560 0.3558 0.6876 0.042 Uiso 1 1 calc R U

loop_
_atom_site_aniso_label
_atom_site_aniso_U_11
_atom_site_aniso_U_22
_atom_site_aniso_U_33
_atom_site_aniso_U_23
_atom_site_aniso_U_13
_atom_site_aniso_U_12
N1 0.0482(15) 0.0290(14) 0.0441(14) 0.0103(11) 0.0064(12) 0.0016(11)
N2 0.0400(13) 0.0291(13) 0.0325(13) 0.0075(10) 0.0009(10) -0.0057(11)
N3 0.0325(12) 0.0210(12) 0.0327(12) 0.0047(10) 0.0056(10) -0.0051(9)
N4 0.0340(12) 0.0220(12) 0.0392(13) -0.0003(10) 0.0104(10) -0.0043(10)
N5 0.0388(13) 0.0250(13) 0.0512(15) -0.0034(11) 0.0202(12) -0.0057(10)
C1 0.0348(15) 0.0294(16) 0.0385(16) 0.0087(12) -0.0014(12) -0.0036(13)
C2 0.0366(16) 0.0378(17) 0.0371(16) 0.0098(13) 0.0026(13) -0.0068(13)
C3 0.0305(15) 0.0421(18) 0.0327(15) 0.0059(13) 0.0049(12) -0.0049(13)
C4 0.0266(13) 0.0312(15) 0.0317(14) 0.0040(12) 0.0016(11) -0.0039(12)
C5 0.0255(13) 0.0314(15) 0.0297(14) 0.0017(12) -0.0019(11) -0.0050(12)
C6 0.0295(13) 0.0270(14) 0.0276(13) 0.0013(11) 0.0002(11) -0.0025(12)
C7 0.0437(16) 0.0220(14) 0.0273(14) 0.0006(11) 0.0027(12) -0.0045(12)
C8 0.0492(17) 0.0233(14) 0.0268(14) 0.0030(11) 0.0031(12) -0.0065(13)
C9 0.0311(14) 0.0237(14) 0.0305(14) 0.0044(11) 0.0012(11) -0.0037(11)
C10 0.0315(14) 0.0229(14) 0.0318(14) 0.0013(11) 0.0035(11) -0.0013(11)
C11 0.0283(14) 0.0229(14) 0.0333(14) -0.0020(11) 0.0054(11) -0.0022(11)
C12 0.0372(15) 0.0291(15) 0.0366(16) -0.0017(12) 0.0121(13) -0.0037(12)
C13 0.0390(16) 0.0240(15) 0.0432(17) -0.0075(13) 0.0137(13) -0.0058(12)
C14 0.0297(14) 0.0238(14) 0.0423(16) -0.0020(12) 0.0099(12) -0.0037(12)
C15 0.063(2) 0.0363(18) 0.053(2) 0.0059(15) 0.0089(17) 0.0096(16)
C16 0.0445(17) 0.0280(16) 0.0522(19) -0.0073(13) 0.0237(15) -0.0064(13)
C17 0.0513(19) 0.0315(16) 0.0377(17) 0.0075(13) -0.0068(14) -0.0093(14)
C18 0.060(2) 0.0314(17) 0.053(2) 0.0078(15) -0.0059(16) 0.0030(16)
C19 0.078(3) 0.0343(19) 0.055(2) 0.0143(16) -0.0140(19) -0.0003(18)
C20 0.097(3) 0.0325(18) 0.0351(17) 0.0094(15) -0.0152(18) -0.0147(19)
C21 0.076(2) 0.044(2) 0.0370(18) 0.0042(15) -0.0023(17) -0.0220(18)
C22 0.0513(19) 0.0386(18) 0.0406(17) 0.0074(14) -0.0051(14) -0.0116(15)
C23 0.0244(13) 0.0319(15) 0.0308(14) 0.0026(12) 0.0025(11) -0.0063(11)
C24 0.0326(15) 0.0400(17) 0.0323(15) 0.0034(13) 0.0034(12) -0.0065(13)
C25 0.0425(17) 0.051(2) 0.0408(18) -0.0124(15) 0.0169(14) -0.0108(16)
C26 0.0360(17) 0.043(2) 0.065(2) -0.0137(17) 0.0147(16) 0.0021(15)
C27 0.0393(17) 0.0403(19) 0.059(2) -0.0030(16) 0.0026(15) 0.0026(15)
C28 0.0355(15) 0.0335(16) 0.0374(16) -0.0002(13) -0.0014(13) -0.0003(13)
C29 0.0324(14) 0.0192(13) 0.0313(15) -0.0016(11) 0.0029(11) -0.0016(11)
C30 0.0406(16) 0.0289(15) 0.0292(14) 0.0022(12) -0.0003(12) -0.0087(13)
C31 0.0415(16) 0.0320(16) 0.0334(15) 0.0006(12) 0.0053(13) -0.0107(13)
C32 0.0455(17) 0.0248(15) 0.0349(15) 0.0022(12) 0.0132(13) 0.0035(13)
C33 0.0385(15) 0.0331(16) 0.0303(15) -0.0008(12) 0.0032(12) 0.0082(13)
C34 0.0301(14) 0.0278(14) 0.0349(15) -0.0023(12) 0.0009(12) 0.0020(12)
C35 0.0343(15) 0.0205(13) 0.0349(15) 0.0006(11) 0.0100(12) -0.0045(12)
C36 0.0298(14) 0.0319(16) 0.0421(17) -0.0015(13) 0.0054(12) -0.0042(12)
C37 0.0420(16) 0.0307(16) 0.0349(15) -0.0002(13) 0.0068(13) 0.0062(13)
C38 0.0551(19) 0.0235(14) 0.0278(15) -0.0016(11) 0.0071(13) -0.0011(14)
C39 0.0425(17) 0.0323(16) 0.0386(16) -0.0001(13) -0.0011(13) -0.0103(14)
C40 0.0306(15) 0.0301(15) 0.0433(16) 0.0028(13) 0.0022(12) -0.0019(12)

loop_
_atom_type_symbol
_atom_type_description
_atom_type_scat_dispersion_real
_atom_type_scat_dispersion_imag
_atom_type_scat_source
C C 0.0181 0.0091 'International Tables Vol C Tables 4.2.6.8 and 6.1.1.4'
H H 0.0000 0.0000 'International Tables Vol C Tables 4.2.6.8 and 6.1.1.4'
N N 0.0311 0.0180 'International Tables Vol C Tables 4.2.6.8 and 6.1.1.4'

loop_
_geom_angle_atom_site_label_1
_geom_angle_atom_site_label_2
_geom_angle_atom_site_label_3
_geom_angle
C1 N1 C17 122.4(2)
C1 N1 C15 118.3(2)
C17 N1 C15 118.8(2)
C1 N2 C4 105.5(2)
C6 N3 C9 110.9(2)
C6 N3 H33 124.6
C9 N3 H33 124.6
C14 N4 C11 104.6(2)
C14 N5 C35 120.3(2)
C14 N5 C16 121.6(2)
C35 N5 C16 117.9(2)
N2 C1 N1 121.2(3)
N2 C1 C2 112.5(2)
N1 C1 C2 126.2(2)
C3 C2 C1 105.5(2)
C3 C2 H1 127.2
C1 C2 H1 127.2
C2 C3 C4 107.1(3)
C2 C3 H2 126.4
C4 C3 H2 126.4
C5 C4 N2 123.2(2)
C5 C4 C3 127.4(3)
N2 C4 C3 109.2(2)
C4 C5 C6 123.3(2)
C4 C5 C23 121.2(2)
C6 C5 C23 115.4(2)
N3 C6 C7 106.8(2)
N3 C6 C5 125.3(2)
C7 C6 C5 127.8(2)
C8 C7 C6 107.8(2)
C8 C7 H3 126.1
C6 C7 H3 126.1
C7 C8 C9 108.2(2)
C7 C8 H4 125.9
C9 C8 H4 125.9
N3 C9 C8 106.3(2)
N3 C9 C10 124.4(2)
C8 C9 C10 129.1(2)
C11 C10 C9 123.8(2)
C11 C10 C29 118.6(2)
C9 C10 C29 117.6(2)
C10 C11 N4 124.4(2)
C10 C11 C12 125.9(2)
N4 C11 C12 109.7(2)
C13 C12 C11 107.4(2)
C13 C12 H5 126.3
C11 C12 H5 126.3
C12 C13 C14 105.4(2)
C12 C13 H6 127.3
C14 C13 H6 127.3
N4 C14 N5 122.8(2)
N4 C14 C13 113.0(2)
N5 C14 C13 124.2(2)
N1 C15 H7 109.5
N1 C15 H8 109.5
H7 C15 H8 109.5
N1 C15 H9 109.5
H7 C15 H9 109.5
H8 C15 H9 109.5
N5 C16 H10 109.5
N5 C16 H11 109.5
H10 C16 H11 109.5
N5 C16 H12 109.5
H10 C16 H12 109.5
H11 C16 H12 109.5
C22 C17 C18 119.6(3)
C22 C17 N1 121.0(3)
C18 C17 N1 119.4(3)
C19 C18 C17 119.5(3)
C19 C18 H13 120.3
C17 C18 H13 120.3
C20 C19 C18 120.9(3)
C20 C19 H14 119.5
C18 C19 H14 119.5
C19 C20 C21 120.0(3)
C19 C20 H15 120.0
C21 C20 H15 120.0
C20 C21 C22 119.7(3)
C20 C21 H16 120.2
C22 C21 H16 120.2
C17 C22 C21 120.3(3)
C17 C22 H17 119.8
C21 C22 H17 119.8
C28 C23 C24 116.9(3)
C28 C23 C5 120.4(2)
C24 C23 C5 122.7(2)
C25 C24 C23 120.7(3)
C25 C24 H18 119.7
C23 C24 H18 119.7
C26 C25 C24 121.2(3)
C26 C25 H19 119.4
C24 C25 H19 119.4
C25 C26 C27 119.0(3)
C25 C26 H20 120.5
C27 C26 H20 120.5
C26 C27 C28 120.5(3)
C26 C27 H21 119.7
C28 C27 H21 119.7
C27 C28 C23 121.7(3)
C27 C28 H22 119.1
C23 C28 H22 119.1
C34 C29 C30 117.8(2)
C34 C29 C10 121.3(2)
C30 C29 C10 120.8(2)
C31 C30 C29 120.6(3)
C31 C30 H23 119.7
C29 C30 H23 119.7
C32 C31 C30 120.5(3)
C32 C31 H24 119.8
C30 C31 H24 119.8
C33 C32 C31 119.7(3)
C33 C32 H25 120.2
C31 C32 H25 120.2
C32 C33 C34 119.8(3)
C32 C33 H26 120.1
C34 C33 H26 120.1
C33 C34 C29 121.5(3)
C33 C34 H27 119.2
C29 C34 H27 119.2
C36 C35 C40 119.6(2)
C36 C35 N5 119.9(2)
C40 C35 N5 120.4(2)
C35 C36 C37 119.9(3)
C35 C36 H28 120.1
C37 C36 H28 120.1
C38 C37 C36 120.4(3)
C38 C37 H29 119.8
C36 C37 H29 119.8
C37 C38 C39 119.9(3)
C37 C38 H30 120.1
C39 C38 H30 120.1
C40 C39 C38 120.2(3)
C40 C39 H31 119.9
C38 C39 H31 119.9
C39 C40 C35 119.9(3)
C39 C40 H32 120.1
C35 C40 H32 120.1

loop_
_geom_bond_atom_site_label_1
_geom_bond_atom_site_label_2
_geom_bond_distance
N1 C1 1.371(4)
N1 C17 1.430(3)
N1 C15 1.469(4)
N2 C1 1.334(3)
N2 C4 1.395(3)
N3 C6 1.368(3)
N3 C9 1.371(3)
N3 H33 0.8800
N4 C14 1.334(3)
N4 C11 1.397(3)
N5 C14 1.357(3)
N5 C35 1.432(3)
N5 C16 1.460(3)
C1 C2 1.457(4)
C2 C3 1.350(4)
C2 H1 0.9500
C3 C4 1.463(4)
C3 H2 0.9500
C4 C5 1.380(4)
C5 C6 1.447(3)
C5 C23 1.482(4)
C6 C7 1.404(3)
C7 C8 1.387(4)
C7 H3 0.9500
C8 C9 1.406(4)
C8 H4 0.9500
C9 C10 1.432(4)
C10 C11 1.384(4)
C10 C29 1.488(3)
C11 C12 1.461(3)
C12 C13 1.338(4)
C12 H5 0.9500
C13 C14 1.461(3)
C13 H6 0.9500
C15 H7 0.9800
C15 H8 0.9800
C15 H9 0.9800
C16 H10 0.9800
C16 H11 0.9800
C16 H12 0.9800
C17 C22 1.385(4)
C17 C18 1.395(4)
C18 C19 1.387(4)
C18 H13 0.9500
C19 C20 1.372(5)
C19 H14 0.9500
C20 C21 1.387(5)
C20 H15 0.9500
C21 C22 1.392(4)
C21 H16 0.9500
C22 H17 0.9500
C23 C28 1.397(4)
C23 C24 1.402(4)
C24 C25 1.386(4)
C24 H18 0.9500
C25 C26 1.371(4)
C25 H19 0.9500
C26 C27 1.376(4)
C26 H20 0.9500
C27 C28 1.378(4)
C27 H21 0.9500
C28 H22 0.9500
C29 C34 1.392(4)
C29 C30 1.395(4)
C30 C31 1.385(3)
C30 H23 0.9500
C31 C32 1.381(4)
C31 H24 0.9500
C32 C33 1.379(4)
C32 H25 0.9500
C33 C34 1.382(3)
C33 H26 0.9500
C34 H27 0.9500
C35 C36 1.384(4)
C35 C40 1.389(4)
C36 C37 1.385(4)
C36 H28 0.9500
C37 C38 1.371(4)
C37 H29 0.9500
C38 C39 1.383(4)
C38 H30 0.9500
C39 C40 1.380(4)
C39 H31 0.9500
C40 H32 0.9500

loop_
_geom_hbond_atom_site_label_D
_geom_hbond_atom_site_label_H
_geom_hbond_atom_site_label_A
_geom_hbond_distance_DH
_geom_hbond_distance_HA
_geom_hbond_distance_DA
_geom_hbond_angle_DHA
_geom_hbond_site_symmetry_A
C40 H32 N2 0.95 2.60 3.506(4) 159.3 4_666

loop_
_geom_torsion_atom_site_label_1
_geom_torsion_atom_site_label_2
_geom_torsion_atom_site_label_3
_geom_torsion_atom_site_label_4
_geom_torsion
C4 N2 C1 N1 176.6(2)
C4 N2 C1 C2 0.0(3)
C17 N1 C1 N2 178.4(3)
C15 N1 C1 N2 -9.4(4)
C17 N1 C1 C2 -5.5(4)
C15 N1 C1 C2 166.7(3)
N2 C1 C2 C3 -1.6(3)
N1 C1 C2 C3 -178.0(3)
C1 C2 C3 C4 2.4(3)
C1 N2 C4 C5 -173.3(3)
C1 N2 C4 C3 1.5(3)
C2 C3 C4 C5 171.9(3)
C2 C3 C4 N2 -2.5(3)
N2 C4 C5 C6 0.4(4)
C3 C4 C5 C6 -173.3(3)
N2 C4 C5 C23 177.1(2)
C3 C4 C5 C23 3.4(4)
C9 N3 C6 C7 0.2(3)
C9 N3 C6 C5 176.4(2)
C4 C5 C6 N3 -19.9(4)
C23 C5 C6 N3 163.2(2)
C4 C5 C6 C7 155.5(3)
C23 C5 C6 C7 -21.4(4)
N3 C6 C7 C8 0.7(3)
C5 C6 C7 C8 -175.4(3)
C6 C7 C8 C9 -1.3(3)
C6 N3 C9 C8 -1.0(3)
C6 N3 C9 C10 174.1(2)
C7 C8 C9 N3 1.4(3)
C7 C8 C9 C10 -173.3(3)
N3 C9 C10 C11 -4.2(4)
C8 C9 C10 C11 169.7(3)
N3 C9 C10 C29 177.1(2)
C8 C9 C10 C29 -8.9(4)
C9 C10 C11 N4 -3.3(4)
C29 C10 C11 N4 175.3(2)
C9 C10 C11 C12 174.9(3)
C29 C10 C11 C12 -6.5(4)
C14 N4 C11 C10 178.9(3)
C14 N4 C11 C12 0.4(3)
C10 C11 C12 C13 -178.5(3)
N4 C11 C12 C13 -0.1(3)
C11 C12 C13 C14 -0.3(3)
C11 N4 C14 N5 176.3(3)
C11 N4 C14 C13 -0.6(3)
C35 N5 C14 N4 172.6(3)
C16 N5 C14 N4 -3.0(4)
C35 N5 C14 C13 -10.9(4)
C16 N5 C14 C13 173.6(3)
C12 C13 C14 N4 0.6(3)
C12 C13 C14 N5 -176.2(3)
C1 N1 C17 C22 -43.0(4)
C15 N1 C17 C22 144.9(3)
C1 N1 C17 C18 138.7(3)
C15 N1 C17 C18 -33.4(4)
C22 C17 C18 C19 0.7(5)
N1 C17 C18 C19 179.0(3)
C17 C18 C19 C20 0.8(5)
C18 C19 C20 C21 -1.1(5)
C19 C20 C21 C22 -0.2(5)
C18 C17 C22 C21 -2.0(5)
N1 C17 C22 C21 179.8(3)
C20 C21 C22 C17 1.7(5)
C4 C5 C23 C28 133.5(3)
C6 C5 C23 C28 -49.5(3)
C4 C5 C23 C24 -49.1(4)
C6 C5 C23 C24 127.9(3)
C28 C23 C24 C25 -0.7(4)
C5 C23 C24 C25 -178.2(2)
C23 C24 C25 C26 1.8(4)
C24 C25 C26 C27 -1.7(4)
C25 C26 C27 C28 0.5(4)
C26 C27 C28 C23 0.6(4)
C24 C23 C28 C27 -0.4(4)
C5 C23 C28 C27 177.1(3)
C11 C10 C29 C34 -56.3(4)
C9 C10 C29 C34 122.4(3)
C11 C10 C29 C30 121.6(3)
C9 C10 C29 C30 -59.7(3)
C34 C29 C30 C31 1.7(4)
C10 C29 C30 C31 -176.3(2)
C29 C30 C31 C32 -1.4(4)
C30 C31 C32 C33 -0.1(4)
C31 C32 C33 C34 1.1(4)
C32 C33 C34 C29 -0.7(4)
C30 C29 C34 C33 -0.7(4)
C10 C29 C34 C33 177.3(2)
C14 N5 C35 C36 -59.3(4)
C16 N5 C35 C36 116.4(3)
C14 N5 C35 C40 121.6(3)
C16 N5 C35 C40 -62.7(4)
C40 C35 C36 C37 1.1(4)
N5 C35 C36 C37 -177.9(2)
C35 C36 C37 C38 1.6(4)
C36 C37 C38 C39 -3.2(4)
C37 C38 C39 C40 2.1(4)
C38 C39 C40 C35 0.7(4)
C36 C35 C40 C39 -2.3(4)
N5 C35 C40 C39 176.8(3)
